data_7030202
loop_
_publ_author_name
'Yang, Nan'
'Xin, Lan'
'Gao, Wei'
'Zhang, Jingshun'
'Luo, Xuyang'
'Liu, Xiaoming'
'Mu, Ying'

_publ_section_title
;
 Al and Zn complexes bearing N,N,N-tridentate quinolinyl anilido-imine
 ligands: synthesis, characterization and catalysis in L-lactide
 polymerization.
;
_journal_issue 37
_journal_name_full 'Dalton transactions (Cambridge, England : 2003)'
_journal_page_first 11454
_journal_page_last 11463
_journal_paper_doi 10.1039/c2dt30594a
_journal_volume 41
_journal_year 2012
_chemical_formula_sum 'C28 H29 N3 Zn'
_chemical_formula_weight 472.91
_chemical_name_systematic
;
?
;
_space_group_IT_number 2
_symmetry_cell_setting triclinic
_symmetry_space_group_name_Hall '-P 1'
_symmetry_space_group_name_H-M 'P -1'
_atom_sites_solution_hydrogens geom
_atom_sites_solution_primary direct
_atom_sites_solution_secondary difmap
_audit_creation_method SHELXL-97
_cell_angle_alpha 69.8200(10)
_cell_angle_beta 88.4390(10)
_cell_angle_gamma 66.2230(10)
_cell_formula_units_Z 2
_cell_length_a 10.7628(7)
_cell_length_b 10.9313(7)
_cell_length_c 11.4905(8)
_cell_measurement_reflns_used 3431
_cell_measurement_temperature 273(2)
_cell_measurement_theta_max 25.98
_cell_measurement_theta_min 2.30
_cell_volume 1151.30(13)
_computing_cell_refinement 'Bruker SMART'
_computing_data_collection 'Bruker SMART'
_computing_data_reduction 'Bruker SAINT'
_computing_molecular_graphics 'Bruker SHELXTL'
_computing_publication_material 'Bruker SHELXTL'
_computing_structure_refinement 'SHELXL-97 (Sheldrick, 1997)'
_computing_structure_solution 'SHELXS-97 (Sheldrick, 1990)'
_diffrn_ambient_temperature 273(2)
_diffrn_measured_fraction_theta_full 0.968
_diffrn_measured_fraction_theta_max 0.968
_diffrn_measurement_device_type 'CCD area detector'
_diffrn_measurement_method 'phi and omega scan'
_diffrn_radiation_monochromator graphite
_diffrn_radiation_source 'fine-focus sealed tube'
_diffrn_radiation_type MoK\a
_diffrn_radiation_wavelength 0.71073
_diffrn_reflns_av_R_equivalents 0.0116
_diffrn_reflns_av_sigmaI/netI 0.0243
_diffrn_reflns_limit_h_max 13
_diffrn_reflns_limit_h_min -8
_diffrn_reflns_limit_k_max 13
_diffrn_reflns_limit_k_min -13
_diffrn_reflns_limit_l_max 14
_diffrn_reflns_limit_l_min -13
_diffrn_reflns_number 5975
_diffrn_reflns_theta_full 26.01
_diffrn_reflns_theta_max 26.01
_diffrn_reflns_theta_min 1.90
_exptl_absorpt_coefficient_mu 1.087
_exptl_absorpt_correction_T_max 0.8806
_exptl_absorpt_correction_T_min 0.8119
_exptl_absorpt_correction_type multi-scan
_exptl_crystal_colour yellow
_exptl_crystal_density_diffrn 1.364
_exptl_crystal_density_method 'not measured'
_exptl_crystal_description block
_exptl_crystal_F_000 496
_exptl_crystal_size_max 0.20
_exptl_crystal_size_mid 0.15
_exptl_crystal_size_min 0.12
_refine_diff_density_max 0.439
_refine_diff_density_min -0.229
_refine_diff_density_rms 0.055
_refine_ls_extinction_method none
_refine_ls_goodness_of_fit_ref 1.062
_refine_ls_hydrogen_treatment constr
_refine_ls_matrix_type full
_refine_ls_number_parameters 292
_refine_ls_number_reflns 4398
_refine_ls_number_restraints 0
_refine_ls_restrained_S_all 1.062
_refine_ls_R_factor_all 0.0365
_refine_ls_R_factor_gt 0.0326
_refine_ls_shift/su_max 0.001
_refine_ls_shift/su_mean 0.000
_refine_ls_structure_factor_coef Fsqd
_refine_ls_weighting_details 'calc w=1/[\s^2^(Fo^2^)+(0.0460P)^2^+0.4879P] where P=(Fo^2^+2Fc^2^)/3'
_refine_ls_weighting_scheme calc
_refine_ls_wR_factor_gt 0.0830
_refine_ls_wR_factor_ref 0.0854
_reflns_number_gt 3990
_reflns_number_total 4398
_reflns_threshold_expression >2sigma(I)
_cod_data_source_file c2dt30594a.txt
_cod_data_source_block complex_3b
_cod_depositor_comments
;
The following automatic conversions were performed:

'_symmetry_cell_setting' value 'Triclinic' changed to 'triclinic'
according to
/usr/data/users/saulius/automatic-downloads/retrospective/RSC/lib/dictionaries/cif_core.dic
dictionary named 'cif_core.dic' version 2.4.2 from
2011-04-26.

'_exptl_absorpt_correction_type' value 'Multi-scan'
changed to 'multi-scan' according to
/usr/data/users/saulius/automatic-downloads/retrospective/RSC/lib/dictionaries/cif_core.dic
dictionary named 'cif_core.dic' version 2.4.2 from 2011-04-26.

Automatic conversion script
Id: cif_fix_values 2281 2013-09-26 08:29:07Z andrius 
;
_cod_original_sg_symbol_H-M P-1
_cod_database_code 7030202

loop_
_symmetry_equiv_pos_as_xyz
'x, y, z'
'-x, -y, -z'

loop_
_atom_site_label
_atom_site_type_symbol
_atom_site_fract_x
_atom_site_fract_y
_atom_site_fract_z
_atom_site_U_iso_or_equiv
_atom_site_adp_type
_atom_site_occupancy
_atom_site_symmetry_multiplicity
_atom_site_calc_flag
_atom_site_refinement_flags
C1 C 0.60377(19) 0.6610(2) 0.88995(18) 0.0258(4) Uani 1 1 d .
C2 C 0.67208(19) 0.5169(2) 0.97506(18) 0.0266(4) Uani 1 1 d .
C3 C 0.6492(2) 0.4814(2) 1.10052(19) 0.0331(5) Uani 1 1 d .
H3 H 0.6925 0.3863 1.1548 0.040 Uiso 1 1 calc R
C4 C 0.5647(2) 0.5829(3) 1.1457(2) 0.0388(5) Uani 1 1 d .
H4 H 0.5533 0.5579 1.2299 0.047 Uiso 1 1 calc R
C5 C 0.4966(2) 0.7236(2) 1.0631(2) 0.0367(5) Uani 1 1 d .
H5 H 0.4378 0.7930 1.0922 0.044 Uiso 1 1 calc R
C6 C 0.5147(2) 0.7622(2) 0.9382(2) 0.0315(4) Uani 1 1 d .
H6 H 0.4670 0.8571 0.8847 0.038 Uiso 1 1 calc R
C7 C 0.5346(2) 0.7769(2) 0.66521(18) 0.0265(4) Uani 1 1 d .
C8 C 0.3942(2) 0.8505(2) 0.6608(2) 0.0311(4) Uani 1 1 d .
H8 H 0.3567 0.8461 0.7353 0.037 Uiso 1 1 calc R
C9 C 0.3073(2) 0.9313(2) 0.5469(2) 0.0366(5) Uani 1 1 d .
H9 H 0.2141 0.9808 0.5481 0.044 Uiso 1 1 calc R
C10 C 0.3550(2) 0.9399(2) 0.4343(2) 0.0378(5) Uani 1 1 d .
H10 H 0.2956 0.9965 0.3601 0.045 Uiso 1 1 calc R
C11 C 0.4954(2) 0.8618(2) 0.43204(19) 0.0320(4) Uani 1 1 d .
C12 C 0.5845(2) 0.7814(2) 0.54599(18) 0.0272(4) Uani 1 1 d .
C13 C 0.5542(3) 0.8579(2) 0.3210(2) 0.0399(5) Uani 1 1 d .
H13 H 0.4990 0.9091 0.2442 0.048 Uiso 1 1 calc R
C14 C 0.6906(3) 0.7801(3) 0.3257(2) 0.0422(5) Uani 1 1 d .
H14 H 0.7291 0.7776 0.2526 0.051 Uiso 1 1 calc R
C15 C 0.7723(2) 0.7040(2) 0.4420(2) 0.0371(5) Uani 1 1 d .
H15 H 0.8658 0.6523 0.4446 0.045 Uiso 1 1 calc R
C16 C 0.7594(2) 0.3972(2) 0.93873(18) 0.0280(4) Uani 1 1 d .
H16 H 0.7726 0.3059 0.9926 0.034 Uiso 1 1 calc R
C27 C 1.0061(2) 0.6055(2) 0.7491(2) 0.0342(5) Uani 1 1 d .
H27A H 1.0337 0.5815 0.8367 0.041 Uiso 1 1 calc R
H27B H 1.0717 0.5309 0.7235 0.041 Uiso 1 1 calc R
C28 C 1.0121(2) 0.7474(3) 0.6734(2) 0.0421(5) Uani 1 1 d .
H28A H 0.9823 0.7738 0.5867 0.063 Uiso 1 1 calc R
H28B H 1.1044 0.7375 0.6828 0.063 Uiso 1 1 calc R
H28C H 0.9532 0.8206 0.7028 0.063 Uiso 1 1 calc R
C17 C 0.89964(19) 0.2734(2) 0.82083(18) 0.0261(4) Uani 1 1 d .
C18 C 1.0282(2) 0.1800(2) 0.89298(19) 0.0294(4) Uani 1 1 d .
C19 C 1.1033(2) 0.0559(2) 0.8689(2) 0.0355(5) Uani 1 1 d .
H19 H 1.1878 -0.0087 0.9161 0.043 Uiso 1 1 calc R
C20 C 1.0545(2) 0.0268(2) 0.7760(2) 0.0371(5) Uani 1 1 d .
H20 H 1.1062 -0.0570 0.7616 0.044 Uiso 1 1 calc R
C21 C 0.9296(2) 0.1215(2) 0.7046(2) 0.0357(5) Uani 1 1 d .
H21 H 0.8986 0.1014 0.6416 0.043 Uiso 1 1 calc R
C22 C 0.8491(2) 0.2470(2) 0.72555(19) 0.0295(4) Uani 1 1 d .
C25 C 1.0812(2) 0.2176(2) 0.9905(2) 0.0378(5) Uani 1 1 d .
H25A H 1.0170 0.2263 1.0512 0.045 Uiso 1 1 calc R
H25B H 1.0821 0.3111 0.9497 0.045 Uiso 1 1 calc R
C26 C 1.2226(2) 0.1130(3) 1.0602(2) 0.0428(5) Uani 1 1 d .
H26A H 1.2220 0.0214 1.1062 0.064 Uiso 1 1 calc R
H26B H 1.2477 0.1487 1.1170 0.064 Uiso 1 1 calc R
H26C H 1.2877 0.1025 1.0015 0.064 Uiso 1 1 calc R
C23 C 0.7101(2) 0.3480(2) 0.6493(2) 0.0354(5) Uani 1 1 d .
H23A H 0.6758 0.4348 0.6685 0.043 Uiso 1 1 calc R
H23B H 0.6474 0.3031 0.6753 0.043 Uiso 1 1 calc R
C24 C 0.7089(3) 0.3900(3) 0.5081(2) 0.0465(6) Uani 1 1 d .
H24A H 0.7780 0.4247 0.4823 0.070 Uiso 1 1 calc R
H24B H 0.6207 0.4640 0.4667 0.070 Uiso 1 1 calc R
H24C H 0.7274 0.3076 0.4863 0.070 Uiso 1 1 calc R
N1 N 0.63259(17) 0.69407(17) 0.76738(15) 0.0275(4) Uani 1 1 d .
N2 N 0.72118(18) 0.70263(18) 0.54874(16) 0.0304(4) Uani 1 1 d .
N3 N 0.81998(16) 0.40475(17) 0.84025(15) 0.0259(3) Uani 1 1 d .
Zn1 Zn 0.82409(2) 0.60533(2) 0.73184(2) 0.02894(9) Uani 1 1 d .

loop_
_atom_site_aniso_label
_atom_site_aniso_U_11
_atom_site_aniso_U_22
_atom_site_aniso_U_33
_atom_site_aniso_U_23
_atom_site_aniso_U_13
_atom_site_aniso_U_12
C1 0.0224(9) 0.0295(10) 0.0258(10) -0.0124(8) 0.0024(7) -0.0092(8)
C2 0.0222(9) 0.0308(10) 0.0249(9) -0.0113(8) 0.0018(7) -0.0082(8)
C3 0.0277(10) 0.0368(11) 0.0251(10) -0.0076(9) 0.0013(8) -0.0072(9)
C4 0.0347(12) 0.0527(14) 0.0228(10) -0.0158(10) 0.0054(8) -0.0110(10)
C5 0.0307(11) 0.0441(13) 0.0376(12) -0.0267(10) 0.0090(9) -0.0085(9)
C6 0.0280(10) 0.0295(11) 0.0338(11) -0.0140(9) 0.0024(8) -0.0068(8)
C7 0.0315(10) 0.0207(9) 0.0257(10) -0.0063(8) 0.0025(8) -0.0113(8)
C8 0.0301(11) 0.0289(10) 0.0304(10) -0.0079(8) 0.0036(8) -0.0111(8)
C9 0.0286(11) 0.0324(11) 0.0420(12) -0.0080(9) -0.0026(9) -0.0102(9)
C10 0.0388(12) 0.0335(12) 0.0327(11) -0.0018(9) -0.0075(9) -0.0150(10)
C11 0.0416(12) 0.0270(10) 0.0288(10) -0.0066(8) 0.0009(9) -0.0184(9)
C12 0.0325(10) 0.0219(9) 0.0266(10) -0.0061(8) 0.0025(8) -0.0131(8)
C13 0.0561(15) 0.0390(12) 0.0256(11) -0.0059(9) 0.0006(10) -0.0254(11)
C14 0.0614(16) 0.0438(13) 0.0270(11) -0.0134(10) 0.0139(10) -0.0275(12)
C15 0.0421(13) 0.0365(12) 0.0336(11) -0.0147(9) 0.0125(9) -0.0163(10)
C16 0.0255(10) 0.0253(10) 0.0270(10) -0.0070(8) -0.0014(8) -0.0068(8)
C27 0.0256(10) 0.0325(11) 0.0387(12) -0.0106(9) 0.0020(9) -0.0085(9)
C28 0.0347(12) 0.0409(13) 0.0487(14) -0.0131(11) 0.0060(10) -0.0167(10)
C17 0.0250(10) 0.0235(10) 0.0287(10) -0.0106(8) 0.0072(8) -0.0083(8)
C18 0.0292(10) 0.0253(10) 0.0305(10) -0.0085(8) 0.0050(8) -0.0098(8)
C19 0.0272(11) 0.0272(11) 0.0446(13) -0.0109(9) 0.0051(9) -0.0061(8)
C20 0.0340(11) 0.0289(11) 0.0503(13) -0.0212(10) 0.0135(10) -0.0101(9)
C21 0.0365(12) 0.0386(12) 0.0404(12) -0.0235(10) 0.0108(9) -0.0166(10)
C22 0.0276(10) 0.0307(11) 0.0312(10) -0.0130(9) 0.0075(8) -0.0120(8)
C25 0.0362(12) 0.0317(11) 0.0389(12) -0.0127(10) -0.0042(9) -0.0076(9)
C26 0.0355(12) 0.0437(13) 0.0412(13) -0.0108(11) -0.0020(10) -0.0124(10)
C23 0.0313(11) 0.0399(12) 0.0342(11) -0.0179(10) 0.0019(9) -0.0101(9)
C24 0.0505(15) 0.0450(14) 0.0368(13) -0.0157(11) 0.0017(11) -0.0124(11)
N1 0.0258(8) 0.0258(8) 0.0239(8) -0.0073(7) 0.0029(6) -0.0055(7)
N2 0.0336(9) 0.0299(9) 0.0284(9) -0.0122(7) 0.0069(7) -0.0128(7)
N3 0.0237(8) 0.0247(8) 0.0261(8) -0.0105(7) 0.0019(6) -0.0061(7)
Zn1 0.02567(14) 0.02914(14) 0.02863(14) -0.01043(10) 0.00522(9) -0.00845(10)

loop_
_atom_type_symbol
_atom_type_description
_atom_type_scat_dispersion_real
_atom_type_scat_dispersion_imag
_atom_type_scat_source
C C 0.0033 0.0016 'International Tables Vol C Tables 4.2.6.8 and 6.1.1.4'
H H 0.0000 0.0000 'International Tables Vol C Tables 4.2.6.8 and 6.1.1.4'
N N 0.0061 0.0033 'International Tables Vol C Tables 4.2.6.8 and 6.1.1.4'
Zn Zn 0.2839 1.4301 'International Tables Vol C Tables 4.2.6.8 and 6.1.1.4'

loop_
_geom_angle_atom_site_label_1
_geom_angle_atom_site_label_2
_geom_angle_atom_site_label_3
_geom_angle
N1 C1 C6 124.42(18)
N1 C1 C2 118.50(17)
C6 C1 C2 117.02(18)
C3 C2 C1 119.82(18)
C3 C2 C16 116.03(18)
C1 C2 C16 123.99(17)
C4 C3 C2 121.9(2)
C4 C3 H3 119.1
C2 C3 H3 119.1
C3 C4 C5 118.68(19)
C3 C4 H4 120.7
C5 C4 H4 120.7
C6 C5 C4 121.04(19)
C6 C5 H5 119.5
C4 C5 H5 119.5
C5 C6 C1 121.50(19)
C5 C6 H6 119.3
C1 C6 H6 119.3
N1 C7 C8 128.95(18)
N1 C7 C12 114.90(17)
C8 C7 C12 116.06(18)
C7 C8 C9 121.7(2)
C7 C8 H8 119.2
C9 C8 H8 119.2
C10 C9 C8 122.2(2)
C10 C9 H9 118.9
C8 C9 H9 118.9
C9 C10 C11 119.10(19)
C9 C10 H10 120.5
C11 C10 H10 120.5
C10 C11 C13 123.6(2)
C10 C11 C12 119.30(19)
C13 C11 C12 117.1(2)
N2 C12 C11 121.47(18)
N2 C12 C7 117.01(17)
C11 C12 C7 121.51(19)
C14 C13 C11 120.6(2)
C14 C13 H13 119.7
C11 C13 H13 119.7
C13 C14 C15 119.0(2)
C13 C14 H14 120.5
C15 C14 H14 120.5
N2 C15 C14 122.5(2)
N2 C15 H15 118.8
C14 C15 H15 118.8
N3 C16 C2 126.93(18)
N3 C16 H16 116.5
C2 C16 H16 116.5
C28 C27 Zn1 114.38(14)
C28 C27 H27A 108.7
Zn1 C27 H27A 108.7
C28 C27 H27B 108.7
Zn1 C27 H27B 108.7
H27A C27 H27B 107.6
C27 C28 H28A 109.5
C27 C28 H28B 109.5
H28A C28 H28B 109.5
C27 C28 H28C 109.5
H28A C28 H28C 109.5
H28B C28 H28C 109.5
C22 C17 C18 122.38(18)
C22 C17 N3 118.19(17)
C18 C17 N3 119.33(17)
C19 C18 C17 117.40(19)
C19 C18 C25 122.39(19)
C17 C18 C25 120.20(18)
C20 C19 C18 121.2(2)
C20 C19 H19 119.4
C18 C19 H19 119.4
C21 C20 C19 120.4(2)
C21 C20 H20 119.8
C19 C20 H20 119.8
C20 C21 C22 120.9(2)
C20 C21 H21 119.5
C22 C21 H21 119.5
C21 C22 C17 117.71(19)
C21 C22 C23 120.53(19)
C17 C22 C23 121.73(18)
C18 C25 C26 116.27(19)
C18 C25 H25A 108.2
C26 C25 H25A 108.2
C18 C25 H25B 108.2
C26 C25 H25B 108.2
H25A C25 H25B 107.4
C25 C26 H26A 109.5
C25 C26 H26B 109.5
H26A C26 H26B 109.5
C25 C26 H26C 109.5
H26A C26 H26C 109.5
H26B C26 H26C 109.5
C22 C23 C24 114.91(19)
C22 C23 H23A 108.5
C24 C23 H23A 108.5
C22 C23 H23B 108.5
C24 C23 H23B 108.5
H23A C23 H23B 107.5
C23 C24 H24A 109.5
C23 C24 H24B 109.5
H24A C24 H24B 109.5
C23 C24 H24C 109.5
H24A C24 H24C 109.5
H24B C24 H24C 109.5
C7 N1 C1 123.82(16)
C7 N1 Zn1 116.01(13)
C1 N1 Zn1 119.95(12)
C15 N2 C12 119.38(18)
C15 N2 Zn1 129.12(15)
C12 N2 Zn1 111.33(13)
C16 N3 C17 118.05(17)
C16 N3 Zn1 117.87(13)
C17 N3 Zn1 123.26(12)
C27 Zn1 N1 142.27(8)
C27 Zn1 N2 115.60(8)
N1 Zn1 N2 80.52(7)
C27 Zn1 N3 113.16(7)
N1 Zn1 N3 85.75(6)
N2 Zn1 N3 115.50(6)

loop_
_geom_bond_atom_site_label_1
_geom_bond_atom_site_label_2
_geom_bond_distance
C1 N1 1.388(2)
C1 C6 1.411(3)
C1 C2 1.422(3)
C2 C3 1.400(3)
C2 C16 1.460(3)
C3 C4 1.374(3)
C3 H3 0.9300
C4 C5 1.388(3)
C4 H4 0.9300
C5 C6 1.381(3)
C5 H5 0.9300
C6 H6 0.9300
C7 N1 1.369(2)
C7 C8 1.389(3)
C7 C12 1.450(3)
C8 C9 1.404(3)
C8 H8 0.9300
C9 C10 1.366(3)
C9 H9 0.9300
C10 C11 1.410(3)
C10 H10 0.9300
C11 C13 1.415(3)
C11 C12 1.415(3)
C12 N2 1.367(3)
C13 C14 1.359(4)
C13 H13 0.9300
C14 C15 1.399(3)
C14 H14 0.9300
C15 N2 1.329(3)
C15 H15 0.9300
C16 N3 1.285(3)
C16 H16 0.9300
C27 C28 1.522(3)
C27 Zn1 1.975(2)
C27 H27A 0.9700
C27 H27B 0.9700
C28 H28A 0.9600
C28 H28B 0.9600
C28 H28C 0.9600
C17 C22 1.398(3)
C17 C18 1.408(3)
C17 N3 1.437(2)
C18 C19 1.390(3)
C18 C25 1.513(3)
C19 C20 1.384(3)
C19 H19 0.9300
C20 C21 1.380(3)
C20 H20 0.9300
C21 C22 1.397(3)
C21 H21 0.9300
C22 C23 1.515(3)
C25 C26 1.515(3)
C25 H25A 0.9700
C25 H25B 0.9700
C26 H26A 0.9600
C26 H26B 0.9600
C26 H26C 0.9600
C23 C24 1.526(3)
C23 H23A 0.9700
C23 H23B 0.9700
C24 H24A 0.9600
C24 H24B 0.9600
C24 H24C 0.9600
N1 Zn1 1.9927(16)
N2 Zn1 2.1018(17)
N3 Zn1 2.1335(16)

loop_
_geom_torsion_atom_site_label_1
_geom_torsion_atom_site_label_2
_geom_torsion_atom_site_label_3
_geom_torsion_atom_site_label_4
_geom_torsion
N1 C1 C2 C3 177.49(18)
C6 C1 C2 C3 0.0(3)
N1 C1 C2 C16 -7.3(3)
C6 C1 C2 C16 175.19(18)
C1 C2 C3 C4 -1.8(3)
C16 C2 C3 C4 -177.3(2)
C2 C3 C4 C5 2.3(3)
C3 C4 C5 C6 -1.1(3)
C4 C5 C6 C1 -0.6(3)
N1 C1 C6 C5 -176.15(19)
C2 C1 C6 C5 1.2(3)
N1 C7 C8 C9 179.97(19)
C12 C7 C8 C9 -3.6(3)
C7 C8 C9 C10 1.4(3)
C8 C9 C10 C11 1.9(3)
C9 C10 C11 C13 177.0(2)
C9 C10 C11 C12 -2.7(3)
C10 C11 C12 N2 179.23(18)
C13 C11 C12 N2 -0.5(3)
C10 C11 C12 C7 0.3(3)
C13 C11 C12 C7 -179.39(18)
N1 C7 C12 N2 0.7(3)
C8 C7 C12 N2 -176.18(17)
N1 C7 C12 C11 179.68(17)
C8 C7 C12 C11 2.8(3)
C10 C11 C13 C14 -179.9(2)
C12 C11 C13 C14 -0.2(3)
C11 C13 C14 C15 -0.1(3)
C13 C14 C15 N2 1.2(3)
C3 C2 C16 N3 -162.7(2)
C1 C2 C16 N3 22.0(3)
C22 C17 C18 C19 -2.0(3)
N3 C17 C18 C19 -178.42(18)
C22 C17 C18 C25 176.79(19)
N3 C17 C18 C25 0.4(3)
C17 C18 C19 C20 1.2(3)
C25 C18 C19 C20 -177.5(2)
C18 C19 C20 C21 0.2(3)
C19 C20 C21 C22 -0.9(3)
C20 C21 C22 C17 0.2(3)
C20 C21 C22 C23 -178.1(2)
C18 C17 C22 C21 1.3(3)
N3 C17 C22 C21 177.77(18)
C18 C17 C22 C23 179.58(19)
N3 C17 C22 C23 -4.0(3)
C19 C18 C25 C26 0.8(3)
C17 C18 C25 C26 -178.0(2)
C21 C22 C23 C24 -50.1(3)
C17 C22 C23 C24 131.6(2)
C8 C7 N1 C1 4.9(3)
C12 C7 N1 C1 -171.54(17)
C8 C7 N1 Zn1 179.47(17)
C12 C7 N1 Zn1 3.1(2)
C6 C1 N1 C7 -47.8(3)
C2 C1 N1 C7 134.88(19)
C6 C1 N1 Zn1 137.77(17)
C2 C1 N1 Zn1 -39.5(2)
C14 C15 N2 C12 -1.9(3)
C14 C15 N2 Zn1 -176.71(16)
C11 C12 N2 C15 1.5(3)
C7 C12 N2 C15 -179.51(18)
C11 C12 N2 Zn1 177.22(14)
C7 C12 N2 Zn1 -3.8(2)
C2 C16 N3 C17 -178.83(18)
C2 C16 N3 Zn1 11.2(3)
C22 C17 N3 C16 108.6(2)
C18 C17 N3 C16 -74.8(2)
C22 C17 N3 Zn1 -81.9(2)
C18 C17 N3 Zn1 94.63(19)
C28 C27 Zn1 N1 -64.8(2)
C28 C27 Zn1 N2 43.91(19)
C28 C27 Zn1 N3 -179.69(15)
C7 N1 Zn1 C27 116.04(16)
C1 N1 Zn1 C27 -69.1(2)
C7 N1 Zn1 N2 -3.95(13)
C1 N1 Zn1 N2 170.87(15)
C7 N1 Zn1 N3 -120.70(14)
C1 N1 Zn1 N3 54.12(15)
C15 N2 Zn1 C27 35.3(2)
C12 N2 Zn1 C27 -139.85(13)
C15 N2 Zn1 N1 179.32(19)
C12 N2 Zn1 N1 4.15(13)
C15 N2 Zn1 N3 -100.06(18)
C12 N2 Zn1 N3 84.77(14)
C16 N3 Zn1 C27 106.89(15)
C17 N3 Zn1 C27 -62.56(16)
C16 N3 Zn1 N1 -39.29(15)
C17 N3 Zn1 N1 151.27(15)
C16 N3 Zn1 N2 -116.67(14)
C17 N3 Zn1 N2 73.89(15)
